data_7225113
loop_
_publ_author_name
'Fang, Xiaolong'
'Zhang, Chunyan'
'Chen, Jin'
'Zhu, Hongping'
'Yuan, Youzhu'

_publ_section_title
;
 Synthesis and catalytic performance of ruthenium complexes ligated with
 rigid o-(diphenylphosphino)aniline for chemoselective hydrogenation of
 dimethyl oxalate
;
_journal_name_full 'RSC Adv.'
_journal_paper_doi 10.1039/C6RA00320F
_journal_year 2016
_chemical_formula_sum 'C37 H32 N2 O P2 Ru'
_chemical_formula_weight 683.66
_chemical_name_systematic
; 
 ? 
;
_space_group_IT_number 2
_symmetry_cell_setting triclinic
_symmetry_space_group_name_Hall '-P 1'
_symmetry_space_group_name_H-M 'P -1'
_atom_sites_solution_hydrogens geom
_atom_sites_solution_primary direct
_atom_sites_solution_secondary difmap
_audit_creation_method SHELXL-97
_audit_update_record
;
2015-12-20 deposited with the CCDC.
2016-05-02 downloaded from the CCDC.
;
_cell_angle_alpha 102.681(4)
_cell_angle_beta 104.014(5)
_cell_angle_gamma 106.027(5)
_cell_formula_units_Z 2
_cell_length_a 9.4756(5)
_cell_length_b 12.3693(6)
_cell_length_c 15.0544(8)
_cell_measurement_reflns_used 7108
_cell_measurement_temperature 173(2)
_cell_measurement_theta_max 29.8570
_cell_measurement_theta_min 3.9440
_cell_volume 1565.90(16)
_computing_cell_refinement CrysAlisPro
_computing_data_collection CrysAlisPro
_computing_data_reduction CrysAlisPro
_computing_molecular_graphics 'Bruker SHELXTL'
_computing_publication_material 'Bruker SHELXTL'
_computing_structure_refinement 'SHELXL-97 (Sheldrick, 1997)'
_computing_structure_solution 'SHELXS-97 (Sheldrick, 1990)'
_diffrn_ambient_temperature 173(2)
_diffrn_detector_area_resol_mean 10.3415
_diffrn_measured_fraction_theta_full 0.997
_diffrn_measured_fraction_theta_max 0.997
_diffrn_measurement_device_type 'SuperNova, Dual, Cu at zero, Atlas'
_diffrn_measurement_method '\w scans'
_diffrn_radiation_monochromator mirror
_diffrn_radiation_source 'SuperNova (Mo) X-ray Source'
_diffrn_radiation_type MoK\a
_diffrn_radiation_wavelength 0.71073
_diffrn_reflns_av_R_equivalents 0.0314
_diffrn_reflns_av_sigmaI/netI 0.0489
_diffrn_reflns_limit_h_max 10
_diffrn_reflns_limit_h_min -11
_diffrn_reflns_limit_k_max 15
_diffrn_reflns_limit_k_min -14
_diffrn_reflns_limit_l_max 16
_diffrn_reflns_limit_l_min -18
_diffrn_reflns_number 12060
_diffrn_reflns_theta_full 26.00
_diffrn_reflns_theta_max 26.00
_diffrn_reflns_theta_min 3.43
_exptl_absorpt_coefficient_mu 0.636
_exptl_absorpt_correction_T_max 0.9392
_exptl_absorpt_correction_T_min 0.7851
_exptl_absorpt_correction_type multi-scan
_exptl_absorpt_process_details empirical
_exptl_crystal_colour yellow
_exptl_crystal_density_diffrn 1.450
_exptl_crystal_density_meas ?
_exptl_crystal_density_method 'not measured'
_exptl_crystal_description rod
_exptl_crystal_F_000 700
_exptl_crystal_size_max 0.40
_exptl_crystal_size_mid 0.20
_exptl_crystal_size_min 0.10
_refine_diff_density_max 0.759
_refine_diff_density_min -0.415
_refine_diff_density_rms 0.070
_refine_ls_extinction_method none
_refine_ls_goodness_of_fit_ref 1.070
_refine_ls_hydrogen_treatment mixed
_refine_ls_matrix_type full
_refine_ls_number_parameters 392
_refine_ls_number_reflns 6152
_refine_ls_number_restraints 0
_refine_ls_restrained_S_all 1.070
_refine_ls_R_factor_all 0.0398
_refine_ls_R_factor_gt 0.0315
_refine_ls_shift/su_max 0.000
_refine_ls_shift/su_mean 0.000
_refine_ls_structure_factor_coef Fsqd
_refine_ls_weighting_details 'calc w=1/[\s^2^(Fo^2^)+(0.0335P)^2^+0.1444P] where P=(Fo^2^+2Fc^2^)/3'
_refine_ls_weighting_scheme calc
_refine_ls_wR_factor_gt 0.0739
_refine_ls_wR_factor_ref 0.0780
_reflns_number_gt 5320
_reflns_number_total 6152
_reflns_threshold_expression >2sigma(I)
_cod_data_source_file c6ra00320f2.cif
_cod_data_source_block fxl-140614
_cod_depositor_comments
;
The following automatic conversions were performed:

'_exptl_crystal_density_meas' value 'not measured' was changed to '?'
- the value is perceived as not measured.

Automatic conversion script
Id: cif_fix_values 4268 2015-11-12 08:31:59Z antanas 
;
_cod_original_cell_volume 1565.89(14)
_cod_original_sg_symbol_H-M p-1
_cod_database_code 7225113

loop_
_symmetry_equiv_pos_as_xyz
'x, y, z'
'-x, -y, -z'

loop_
_atom_site_label
_atom_site_type_symbol
_atom_site_fract_x
_atom_site_fract_y
_atom_site_fract_z
_atom_site_U_iso_or_equiv
_atom_site_adp_type
_atom_site_occupancy
_atom_site_symmetry_multiplicity
_atom_site_calc_flag
_atom_site_refinement_flags
Ru1 Ru 0.47518(2) 0.487266(15) 0.246584(14) 0.02001(7) Uani 1 1 d .
H1 H 0.625(2) 0.5211(18) 0.3457(16) 0.018(6) Uiso 1 1 d .
P1 P 0.43816(7) 0.66695(5) 0.29445(4) 0.02065(14) Uani 1 1 d .
P2 P 0.45693(7) 0.29382(5) 0.19305(4) 0.02048(14) Uani 1 1 d .
C01 C 0.6227(3) 0.5385(2) 0.1911(2) 0.0325(6) Uani 1 1 d .
O01 O 0.7243(3) 0.56638(17) 0.16001(18) 0.0553(6) Uani 1 1 d .
N1 N 0.2590(3) 0.46365(19) 0.12689(18) 0.0317(5) Uani 1 1 d .
H1A H 0.236(4) 0.401(3) 0.075(3) 0.063(11) Uiso 1 1 d .
H1B H 0.188(4) 0.443(2) 0.154(2) 0.042(9) Uiso 1 1 d .
N2 N 0.3226(2) 0.40917(18) 0.31475(18) 0.0277(5) Uani 1 1 d .
H2 H 0.299(3) 0.445(2) 0.3534(18) 0.014(7) Uiso 1 1 d .
C1 C 0.2561(3) 0.5714(2) 0.10491(18) 0.0245(5) Uani 1 1 d .
C2 C 0.1856(3) 0.5706(2) 0.01219(18) 0.0312(6) Uani 1 1 d .
H2B H 0.1348 0.4980 -0.0384 0.037 Uiso 1 1 calc R
C3 C 0.1895(3) 0.6757(3) -0.0060(2) 0.0366(6) Uani 1 1 d .
H3A H 0.1418 0.6754 -0.0694 0.044 Uiso 1 1 calc R
C4 C 0.2623(3) 0.7812(2) 0.0673(2) 0.0368(6) Uani 1 1 d .
H4A H 0.2637 0.8533 0.0544 0.044 Uiso 1 1 calc R
C5 C 0.3334(3) 0.7826(2) 0.1596(2) 0.0316(6) Uani 1 1 d .
H5A H 0.3832 0.8557 0.2098 0.038 Uiso 1 1 calc R
C6 C 0.3326(3) 0.6774(2) 0.17951(17) 0.0245(5) Uani 1 1 d .
C7 C 0.3058(3) 0.66755(18) 0.36482(17) 0.0223(5) Uani 1 1 d .
C8 C 0.1516(3) 0.6577(2) 0.3256(2) 0.0320(6) Uani 1 1 d .
H8A H 0.1137 0.6589 0.2614 0.038 Uiso 1 1 calc R
C9 C 0.0536(3) 0.6460(2) 0.3816(2) 0.0402(7) Uani 1 1 d .
H9A H -0.0513 0.6395 0.3551 0.048 Uiso 1 1 calc R
C10 C 0.1065(3) 0.6438(2) 0.4738(2) 0.0397(7) Uani 1 1 d .
H10A H 0.0384 0.6352 0.5109 0.048 Uiso 1 1 calc R
C11 C 0.2593(3) 0.6543(2) 0.5131(2) 0.0381(6) Uani 1 1 d .
H11A H 0.2964 0.6532 0.5774 0.046 Uiso 1 1 calc R
C12 C 0.3583(3) 0.6664(2) 0.45862(18) 0.0293(6) Uani 1 1 d .
H12A H 0.4633 0.6739 0.4860 0.035 Uiso 1 1 calc R
C13 C 0.59197(14) 0.81123(9) 0.35256(11) 0.0226(5) Uani 1 1 d G
C14 C 0.56065(14) 0.91106(12) 0.39210(13) 0.0310(6) Uani 1 1 d G
H14A H 0.4603 0.9036 0.3967 0.037 Uiso 1 1 calc R
C15 C 0.67610(18) 1.02185(9) 0.42495(13) 0.0377(7) Uani 1 1 d G
H15A H 0.6547 1.0901 0.4520 0.045 Uiso 1 1 calc R
C16 C 0.82287(16) 1.03283(9) 0.41827(13) 0.0386(7) Uani 1 1 d G
H16A H 0.9018 1.1086 0.4407 0.046 Uiso 1 1 calc R
C17 C 0.85419(13) 0.93302(13) 0.37873(13) 0.0362(6) Uani 1 1 d G
H17A H 0.9545 0.9405 0.3742 0.043 Uiso 1 1 calc R
C18 C 0.73875(16) 0.82222(10) 0.34588(11) 0.0274(5) Uani 1 1 d G
H18A H 0.7602 0.7540 0.3189 0.033 Uiso 1 1 calc R
C21 C 0.3076(2) 0.30039(19) 0.32381(17) 0.0224(5) Uani 1 1 d .
C22 C 0.2408(3) 0.2560(2) 0.38952(18) 0.0273(5) Uani 1 1 d .
H22A H 0.2076 0.3052 0.4315 0.033 Uiso 1 1 calc R
C23 C 0.2236(3) 0.1435(2) 0.39322(19) 0.0288(6) Uani 1 1 d .
H23A H 0.1790 0.1162 0.4379 0.035 Uiso 1 1 calc R
C24 C 0.2704(3) 0.0685(2) 0.3328(2) 0.0341(6) Uani 1 1 d .
H24A H 0.2545 -0.0102 0.3344 0.041 Uiso 1 1 calc R
C25 C 0.3401(3) 0.1099(2) 0.2704(2) 0.0304(6) Uani 1 1 d .
H25A H 0.3749 0.0599 0.2302 0.036 Uiso 1 1 calc R
C26 C 0.3602(3) 0.22465(19) 0.26593(17) 0.0219(5) Uani 1 1 d .
C27 C 0.6235(3) 0.2468(2) 0.19253(17) 0.0228(5) Uani 1 1 d .
C28 C 0.6047(3) 0.1340(2) 0.13841(19) 0.0313(6) Uani 1 1 d .
H28A H 0.5044 0.0815 0.0976 0.038 Uiso 1 1 calc R
C29 C 0.7312(3) 0.0982(2) 0.1439(2) 0.0389(7) Uani 1 1 d .
H29A H 0.7175 0.0211 0.1066 0.047 Uiso 1 1 calc R
C30 C 0.8777(3) 0.1732(2) 0.2029(2) 0.0371(6) Uani 1 1 d .
H30A H 0.9638 0.1471 0.2077 0.045 Uiso 1 1 calc R
C31 C 0.8982(3) 0.2870(2) 0.25532(19) 0.0337(6) Uani 1 1 d .
H31A H 0.9991 0.3399 0.2945 0.040 Uiso 1 1 calc R
C32 C 0.7712(3) 0.3233(2) 0.25037(18) 0.0276(5) Uani 1 1 d .
H32A H 0.7854 0.4009 0.2868 0.033 Uiso 1 1 calc R
C33 C 0.3287(3) 0.22404(19) 0.06828(18) 0.0234(5) Uani 1 1 d .
C34 C 0.1720(3) 0.1618(2) 0.0456(2) 0.0330(6) Uani 1 1 d .
H34A H 0.1314 0.1448 0.0948 0.040 Uiso 1 1 calc R
C35 C 0.0733(3) 0.1239(2) -0.0496(2) 0.0399(7) Uani 1 1 d .
H35A H -0.0342 0.0822 -0.0644 0.048 Uiso 1 1 calc R
C36 C 0.1303(3) 0.1463(2) -0.1207(2) 0.0414(7) Uani 1 1 d .
H36A H 0.0627 0.1195 -0.1852 0.050 Uiso 1 1 calc R
C37 C 0.2868(3) 0.2080(2) -0.0997(2) 0.0396(7) Uani 1 1 d .
H37A H 0.3267 0.2233 -0.1495 0.048 Uiso 1 1 calc R
C38 C 0.3844(3) 0.2473(2) -0.00548(19) 0.0322(6) Uani 1 1 d .
H38A H 0.4913 0.2908 0.0090 0.039 Uiso 1 1 calc R

loop_
_atom_site_aniso_label
_atom_site_aniso_U_11
_atom_site_aniso_U_22
_atom_site_aniso_U_33
_atom_site_aniso_U_23
_atom_site_aniso_U_13
_atom_site_aniso_U_12
Ru1 0.01877(11) 0.01642(11) 0.02455(12) 0.00617(8) 0.00616(8) 0.00648(8)
P1 0.0223(3) 0.0174(3) 0.0222(3) 0.0057(2) 0.0061(2) 0.0080(3)
P2 0.0204(3) 0.0170(3) 0.0247(3) 0.0063(2) 0.0075(2) 0.0074(3)
C01 0.0401(16) 0.0217(12) 0.0376(16) 0.0079(11) 0.0165(13) 0.0112(12)
O01 0.0682(15) 0.0406(11) 0.0752(17) 0.0224(11) 0.0510(14) 0.0185(11)
N1 0.0280(12) 0.0233(11) 0.0333(14) 0.0023(10) -0.0015(10) 0.0079(10)
N2 0.0274(12) 0.0214(11) 0.0395(14) 0.0087(10) 0.0172(10) 0.0111(10)
C1 0.0203(12) 0.0298(13) 0.0274(13) 0.0095(11) 0.0081(10) 0.0138(11)
C2 0.0233(13) 0.0415(15) 0.0269(14) 0.0073(12) 0.0069(11) 0.0117(12)
C3 0.0299(14) 0.0609(18) 0.0307(15) 0.0261(14) 0.0118(12) 0.0225(14)
C4 0.0370(15) 0.0426(16) 0.0426(17) 0.0251(14) 0.0145(13) 0.0208(13)
C5 0.0380(15) 0.0305(13) 0.0344(15) 0.0139(12) 0.0140(12) 0.0190(12)
C6 0.0242(12) 0.0266(12) 0.0258(13) 0.0082(10) 0.0094(10) 0.0124(11)
C7 0.0219(12) 0.0138(11) 0.0306(14) 0.0037(10) 0.0093(10) 0.0069(10)
C8 0.0268(13) 0.0362(14) 0.0356(15) 0.0124(12) 0.0089(11) 0.0146(12)
C9 0.0244(14) 0.0401(15) 0.056(2) 0.0095(14) 0.0144(13) 0.0138(13)
C10 0.0451(17) 0.0337(15) 0.0462(18) 0.0097(13) 0.0298(14) 0.0115(13)
C11 0.0413(16) 0.0389(15) 0.0335(16) 0.0099(13) 0.0169(13) 0.0099(13)
C12 0.0270(13) 0.0287(13) 0.0290(14) 0.0075(11) 0.0077(11) 0.0069(11)
C13 0.0232(12) 0.0183(11) 0.0239(13) 0.0069(10) 0.0053(10) 0.0053(10)
C14 0.0303(14) 0.0255(13) 0.0357(15) 0.0078(11) 0.0096(12) 0.0099(12)
C15 0.0449(17) 0.0205(13) 0.0421(17) 0.0038(12) 0.0133(13) 0.0083(13)
C16 0.0370(16) 0.0252(14) 0.0404(17) 0.0042(12) 0.0111(13) -0.0036(12)
C17 0.0293(14) 0.0341(14) 0.0355(16) 0.0024(12) 0.0123(12) 0.0015(12)
C18 0.0274(13) 0.0263(12) 0.0243(13) 0.0026(10) 0.0073(10) 0.0078(11)
C21 0.0154(11) 0.0228(12) 0.0271(13) 0.0090(10) 0.0045(9) 0.0047(10)
C22 0.0192(12) 0.0321(13) 0.0298(14) 0.0080(11) 0.0091(10) 0.0078(11)
C23 0.0212(12) 0.0329(13) 0.0310(14) 0.0160(11) 0.0068(11) 0.0041(11)
C24 0.0315(14) 0.0281(13) 0.0452(17) 0.0204(12) 0.0107(12) 0.0082(12)
C25 0.0352(14) 0.0247(12) 0.0371(15) 0.0131(11) 0.0148(12) 0.0138(12)
C26 0.0198(12) 0.0193(11) 0.0263(13) 0.0078(10) 0.0075(10) 0.0057(10)
C27 0.0236(12) 0.0246(12) 0.0256(13) 0.0113(10) 0.0103(10) 0.0117(10)
C28 0.0317(14) 0.0277(13) 0.0355(15) 0.0068(11) 0.0108(11) 0.0143(12)
C29 0.0478(17) 0.0383(15) 0.0411(17) 0.0117(13) 0.0148(14) 0.0307(14)
C30 0.0360(15) 0.0540(17) 0.0394(16) 0.0218(14) 0.0172(13) 0.0328(14)
C31 0.0244(13) 0.0493(16) 0.0327(15) 0.0173(13) 0.0100(11) 0.0163(12)
C32 0.0294(13) 0.0318(13) 0.0262(14) 0.0120(11) 0.0124(11) 0.0120(12)
C33 0.0250(13) 0.0172(11) 0.0283(13) 0.0055(10) 0.0071(10) 0.0100(10)
C34 0.0261(14) 0.0315(14) 0.0392(16) 0.0071(12) 0.0116(12) 0.0088(12)
C35 0.0243(14) 0.0363(15) 0.0467(18) 0.0033(13) 0.0020(12) 0.0075(12)
C36 0.0431(17) 0.0383(15) 0.0338(16) 0.0047(13) -0.0040(13) 0.0197(14)
C37 0.0433(17) 0.0459(16) 0.0330(16) 0.0179(13) 0.0114(13) 0.0168(14)
C38 0.0281(14) 0.0339(14) 0.0349(15) 0.0132(12) 0.0098(11) 0.0093(12)

loop_
_atom_type_symbol
_atom_type_description
_atom_type_scat_dispersion_real
_atom_type_scat_dispersion_imag
_atom_type_scat_source
Ru Ru -1.2594 0.8363 'International Tables Vol C Tables 4.2.6.8 and 6.1.1.4'
P P 0.1023 0.0942 'International Tables Vol C Tables 4.2.6.8 and 6.1.1.4'
N N 0.0061 0.0033 'International Tables Vol C Tables 4.2.6.8 and 6.1.1.4'
C C 0.0033 0.0016 'International Tables Vol C Tables 4.2.6.8 and 6.1.1.4'
H H 0.0000 0.0000 'International Tables Vol C Tables 4.2.6.8 and 6.1.1.4'
O O 0.0106 0.0060 'International Tables Vol C Tables 4.2.6.8 and 6.1.1.4'

loop_
_geom_angle_atom_site_label_1
_geom_angle_atom_site_label_2
_geom_angle_atom_site_label_3
_geom_angle
C01 Ru1 N2 170.99(10)
C01 Ru1 N1 99.38(11)
N2 Ru1 N1 86.50(9)
C01 Ru1 P2 92.99(8)
N2 Ru1 P2 79.74(6)
N1 Ru1 P2 93.68(6)
C01 Ru1 P1 96.56(8)
N2 Ru1 P1 91.35(6)
N1 Ru1 P1 77.71(6)
P2 Ru1 P1 168.05(2)
C01 Ru1 H1 85.4(7)
N2 Ru1 H1 89.9(7)
N1 Ru1 H1 170.4(7)
P2 Ru1 H1 94.4(7)
P1 Ru1 H1 93.5(7)
C13 P1 C7 103.83(9)
C13 P1 C6 104.29(9)
C7 P1 C6 104.31(11)
C13 P1 Ru1 125.56(5)
C7 P1 Ru1 114.71(7)
C6 P1 Ru1 101.78(8)
C26 P2 C27 107.96(10)
C26 P2 C33 106.79(11)
C27 P2 C33 102.88(11)
C26 P2 Ru1 103.53(8)
C27 P2 Ru1 123.95(8)
C33 P2 Ru1 110.77(7)
O01 C01 Ru1 174.1(2)
C1 N1 Ru1 114.07(15)
C1 N1 H1A 115(2)
Ru1 N1 H1A 113(2)
C1 N1 H1B 108.4(19)
Ru1 N1 H1B 100(2)
H1A N1 H1B 106(3)
C21 N2 Ru1 121.33(17)
C21 N2 H2 110.3(18)
Ru1 N2 H2 123.6(17)
C2 C1 C6 120.7(2)
C2 C1 N1 121.7(2)
C6 C1 N1 117.5(2)
C3 C2 C1 119.7(2)
C3 C2 H2B 120.1
C1 C2 H2B 120.1
C4 C3 C2 120.3(2)
C4 C3 H3A 119.8
C2 C3 H3A 119.8
C3 C4 C5 120.2(2)
C3 C4 H4A 119.9
C5 C4 H4A 119.9
C4 C5 C6 120.5(2)
C4 C5 H5A 119.8
C6 C5 H5A 119.8
C1 C6 C5 118.5(2)
C1 C6 P1 116.07(17)
C5 C6 P1 125.21(19)
C12 C7 C8 119.2(2)
C12 C7 P1 117.52(18)
C8 C7 P1 123.02(19)
C7 C8 C9 119.3(3)
C7 C8 H8A 120.3
C9 C8 H8A 120.3
C10 C9 C8 120.9(3)
C10 C9 H9A 119.5
C8 C9 H9A 119.5
C9 C10 C11 119.9(2)
C9 C10 H10A 120.0
C11 C10 H10A 120.0
C10 C11 C12 119.9(3)
C10 C11 H11A 120.1
C12 C11 H11A 120.1
C7 C12 C11 120.8(2)
C7 C12 H12A 119.6
C11 C12 H12A 119.6
C14 C13 C18 120.0
C14 C13 P1 121.43(8)
C18 C13 P1 118.10(8)
C13 C14 C15 120.0
C13 C14 H14A 120.0
C15 C14 H14A 120.0
C16 C15 C14 120.0
C16 C15 H15A 120.0
C14 C15 H15A 120.0
C17 C16 C15 120.0
C17 C16 H16A 120.0
C15 C16 H16A 120.0
C16 C17 C18 120.0
C16 C17 H17A 120.0
C18 C17 H17A 120.0
C17 C18 C13 120.0
C17 C18 H18A 120.0
C13 C18 H18A 120.0
N2 C21 C26 119.5(2)
N2 C21 C22 123.7(2)
C26 C21 C22 116.7(2)
C23 C22 C21 121.2(2)
C23 C22 H22A 119.4
C21 C22 H22A 119.4
C22 C23 C24 121.2(2)
C22 C23 H23A 119.4
C24 C23 H23A 119.4
C25 C24 C23 119.2(2)
C25 C24 H24A 120.4
C23 C24 H24A 120.4
C24 C25 C26 120.7(2)
C24 C25 H25A 119.7
C26 C25 H25A 119.7
C25 C26 C21 121.0(2)
C25 C26 P2 125.96(19)
C21 C26 P2 113.03(15)
C32 C27 C28 119.2(2)
C32 C27 P2 119.42(18)
C28 C27 P2 121.29(18)
C29 C28 C27 120.1(2)
C29 C28 H28A 119.9
C27 C28 H28A 119.9
C28 C29 C30 120.7(2)
C28 C29 H29A 119.7
C30 C29 H29A 119.7
C29 C30 C31 119.6(2)
C29 C30 H30A 120.2
C31 C30 H30A 120.2
C32 C31 C30 119.9(2)
C32 C31 H31A 120.0
C30 C31 H31A 120.0
C31 C32 C27 120.4(2)
C31 C32 H32A 119.8
C27 C32 H32A 119.8
C34 C33 C38 118.4(2)
C34 C33 P2 121.9(2)
C38 C33 P2 119.11(18)
C33 C34 C35 120.3(3)
C33 C34 H34A 119.9
C35 C34 H34A 119.9
C36 C35 C34 120.4(3)
C36 C35 H35A 119.8
C34 C35 H35A 119.8
C35 C36 C37 120.3(3)
C35 C36 H36A 119.9
C37 C36 H36A 119.9
C38 C37 C36 119.5(3)
C38 C37 H37A 120.2
C36 C37 H37A 120.2
C37 C38 C33 121.1(2)
C37 C38 H38A 119.5
C33 C38 H38A 119.5

loop_
_geom_bond_atom_site_label_1
_geom_bond_atom_site_label_2
_geom_bond_distance
Ru1 C01 1.834(3)
Ru1 N2 2.111(2)
Ru1 N1 2.276(2)
Ru1 P2 2.2940(6)
Ru1 P1 2.3306(6)
Ru1 H1 1.67(2)
P1 C13 1.8263(11)
P1 C7 1.828(2)
P1 C6 1.829(2)
P2 C26 1.801(2)
P2 C27 1.828(2)
P2 C33 1.831(2)
C01 O01 1.171(3)
N1 C1 1.448(3)
N1 H1A 0.90(4)
N1 H1B 0.88(3)
N2 C21 1.354(3)
N2 H2 0.77(2)
C1 C2 1.391(3)
C1 C6 1.393(3)
C2 C3 1.378(4)
C2 H2B 0.9500
C3 C4 1.378(4)
C3 H3A 0.9500
C4 C5 1.384(4)
C4 H4A 0.9500
C5 C6 1.396(3)
C5 H5A 0.9500
C7 C12 1.384(3)
C7 C8 1.397(3)
C8 C9 1.397(4)
C8 H8A 0.9500
C9 C10 1.366(4)
C9 H9A 0.9500
C10 C11 1.382(4)
C10 H10A 0.9500
C11 C12 1.387(4)
C11 H11A 0.9500
C12 H12A 0.9500
C13 C14 1.3900
C13 C18 1.3900
C14 C15 1.3900
C14 H14A 0.9500
C15 C16 1.3900
C15 H15A 0.9500
C16 C17 1.3900
C16 H16A 0.9500
C17 C18 1.3900
C17 H17A 0.9500
C18 H18A 0.9500
C21 C26 1.412(3)
C21 C22 1.425(3)
C22 C23 1.371(3)
C22 H22A 0.9500
C23 C24 1.391(4)
C23 H23A 0.9500
C24 C25 1.380(4)
C24 H24A 0.9500
C25 C26 1.398(3)
C25 H25A 0.9500
C27 C32 1.389(3)
C27 C28 1.391(3)
C28 C29 1.380(4)
C28 H28A 0.9500
C29 C30 1.381(4)
C29 H29A 0.9500
C30 C31 1.389(4)
C30 H30A 0.9500
C31 C32 1.387(3)
C31 H31A 0.9500
C32 H32A 0.9500
C33 C34 1.386(3)
C33 C38 1.391(3)
C34 C35 1.400(4)
C34 H34A 0.9500
C35 C36 1.357(4)
C35 H35A 0.9500
C36 C37 1.387(4)
C36 H36A 0.9500
C37 C38 1.384(4)
C37 H37A 0.9500
C38 H38A 0.9500
